data_4021841
loop_
_publ_author_name
'Emma L. Pearson'
'Laurence C. H. Kwan'
'Craig I. Turner'
'Garth A. Jones'
'Anthony C. Willis'
'Michael N. Paddon-Row'
'Michael S. Sherburn'

_publ_contact_author_address
;
Research School of Chemistry,
Australian National University,
Canberra, ACT 0200, Australia
;
_publ_contact_author_email ' sherburn@rsc.anu.edu.au '
_publ_contact_author_fax ' 61 2 6125 8114 '
_publ_contact_author_name ' Michael S. Sherburn '
_publ_contact_author_phone ' 61 2 6125 4988 '
_publ_section_title
;
 Intramolecular Diels-Alder Reactions of Ester Linked 1,3,9-Decatrienes:
 Cis/Trans Selectivity in Thermal and Lewis Acid Promoted Reactions
 of Ethylene-Tethered and Benzo-Tethered Systems
;
_journal_name_full 'Journal of Organic Chemistry'
_journal_page_first 6099
_journal_page_last 6109
_journal_paper_doi 10.1021/jo0607818
_journal_volume 71
_journal_year 2006
_chemical_compound_source local
_chemical_formula_moiety 'C11 H14 O4'
_chemical_formula_sum 'C11 H14 O4'
_chemical_formula_weight 210.23
_space_group_IT_number 14
_symmetry_cell_setting monoclinic
_symmetry_space_group_name_Hall '-P 2yn'
_symmetry_space_group_name_H-M 'P 1 21/n 1'
_atom_sites_solution_hydrogens geom
_atom_sites_solution_primary direct
_audit_creation_date 06-04-04
_audit_creation_method CRYSTALS_ver_12.18
_audit_update_record
;
2006-04-03 - Report on  C11 H14 O4
             by Anthony C. Willis
             for Laurence Kwan and Mick Sherburn
2006-04-03 - passes checkcif tests with minor warnings
2006-04-04 - change to 2 sigma cut-off to match she0608
;
_cell_angle_alpha 90
_cell_angle_beta 107.7039(14)
_cell_angle_gamma 90
_cell_formula_units_Z 4
_cell_length_a 10.8990(3)
_cell_length_b 5.5540(1)
_cell_length_c 17.6497(3)
_cell_measurement_reflns_used 10358
_cell_measurement_temperature 200
_cell_measurement_theta_max 27
_cell_measurement_theta_min 3
_cell_volume 1017.79(4)
_computing_cell_refinement 'Denzo/Scalepack '
_computing_data_collection 'COLLECT (Nonius BV, 1997)'
_computing_data_reduction 'Denzo/Scalepack (Otwinowski & Minor, 1997)'
_computing_molecular_graphics
; 
ORTEP-II (Johnson 1976) in teXsan (MSC, 1992-1997)
;
_computing_publication_material 'CRYSTALS '
_computing_structure_refinement 'CRYSTALS (Watkin et al 2003)'
_computing_structure_solution 'SIR92 (Altomare et al, 1994)'
_diffrn_ambient_temperature 200
_diffrn_measured_fraction_theta_full 0.995
_diffrn_measured_fraction_theta_max 0.995
_diffrn_measurement_device_type 'Nonius KappaCCD'
_diffrn_measurement_method ' \f and \w scans with CCD '
_diffrn_radiation_monochromator graphite
_diffrn_radiation_type 'Mo K\a'
_diffrn_radiation_wavelength 0.71073
_diffrn_reflns_av_R_equivalents 0.037
_diffrn_reflns_limit_h_max 14
_diffrn_reflns_limit_h_min -14
_diffrn_reflns_limit_k_max 6
_diffrn_reflns_limit_k_min -7
_diffrn_reflns_limit_l_max 22
_diffrn_reflns_limit_l_min -22
_diffrn_reflns_number 19895
_diffrn_reflns_theta_full 27.5
_diffrn_reflns_theta_max 27.5
_diffrn_reflns_theta_min 2.600
_diffrn_standards_number 0
_exptl_absorpt_coefficient_mu 0.104
_exptl_absorpt_correction_T_max 0.995
_exptl_absorpt_correction_T_min 0.970
_exptl_absorpt_correction_type integration
_exptl_absorpt_process_details
;
via Gaussian method (Coppens, 1970) implemented in maXus (2000)
;
_exptl_crystal_colour colourless
_exptl_crystal_density_diffrn 1.372
_exptl_crystal_density_meas ?
_exptl_crystal_description needle
_exptl_crystal_F_000 448
_exptl_crystal_size_max 0.44
_exptl_crystal_size_mid 0.14
_exptl_crystal_size_min 0.05
_refine_diff_density_max 0.17
_refine_diff_density_min -0.16
_refine_ls_extinction_method None
_refine_ls_goodness_of_fit_ref 1.0045
_refine_ls_hydrogen_treatment refxyz
_refine_ls_matrix_type full
_refine_ls_number_parameters 178
_refine_ls_number_reflns 1790
_refine_ls_number_restraints 0
_refine_ls_R_factor_all 0.0440
_refine_ls_R_factor_gt 0.0333
_refine_ls_shift/su_max 0.014130
_refine_ls_structure_factor_coef F
_refine_ls_weighting_details
;
 Method, part 1, Chebychev polynomial, (Watkin, 1994, Prince, 1982) 
 [weight] = 1.0/[A~0~*T~0~(x)+A~1~*T~1~(x) ... +A~n-1~]*T~n-1~(x)] 
 where A~i~ are the Chebychev coefficients listed below and x= Fcalc/Fmax 
 Method = Robust Weighting (Prince, 1982) 
 W = [weight] * [1-(deltaF/6*sigmaF)^2^]^2^ 
 A~i~ are: 
 1.21 0.838 0.823 
;
_refine_ls_weighting_scheme calc
_refine_ls_wR_factor_all 0.0478
_refine_ls_wR_factor_gt 0.0421
_refine_ls_wR_factor_ref 0.0421
_reflns_limit_h_max 13
_reflns_limit_h_min -14
_reflns_limit_k_max 7
_reflns_limit_k_min 0
_reflns_limit_l_max 22
_reflns_limit_l_min 0
_reflns_number_gt 1790
_reflns_number_total 2324
_reflns_threshold_expression I>2.0\s(I)
_cod_data_source_file jo0607818si20060413_123155.cif
_cod_depositor_comments
;
The following automatic conversions were performed:
'_symmetry_cell_setting' value 'Monoclinic' changed to 'monoclinic'
according to '/home/saulius/struct/CIF-dictionaries/cif_core.dic'
dictionary named 'cif_core.dic' version 2.4.1 from 2010-06-29.

Automatic conversion script
Id: cif_fix_enum 1527 2010-12-29 10:47:43Z saulius 
;
_cod_original_sg_symbol_H-M 'P 21/n'
_cod_database_code 4021841

loop_
_symmetry_equiv_pos_as_xyz
x,y,z
-x,-y,-z
-x+1/2,y+1/2,-z+1/2
x+1/2,-y+1/2,z+1/2

loop_
_atom_site_label
_atom_site_type_symbol
_atom_site_fract_x
_atom_site_fract_y
_atom_site_fract_z
_atom_site_U_iso_or_equiv
_atom_site_occupancy
_atom_site_adp_type
O1 O 0.22643(7) 0.18094(15) 0.62211(5) 0.0379 1.0000 Uani
O3 O 0.32226(8) 0.08424(16) 0.74587(5) 0.0402 1.0000 Uani
O13 O 0.30319(10) 0.37291(19) 0.46810(5) 0.0499 1.0000 Uani
O14 O 0.27424(8) 0.66816(15) 0.54821(5) 0.0423 1.0000 Uani
C2 C 0.31710(9) 0.21285(18) 0.68096(6) 0.0299 1.0000 Uani
C4 C 0.43194(12) 0.0916(3) 0.81772(7) 0.0443 1.0000 Uani
C5 C 0.50920(11) 0.3205(2) 0.82673(7) 0.0370 1.0000 Uani
C6 C 0.54420(9) 0.36892(18) 0.75089(6) 0.0311 1.0000 Uani
C7 C 0.62500(10) 0.1689(2) 0.73316(8) 0.0394 1.0000 Uani
C8 C 0.60616(11) 0.0770(2) 0.66112(8) 0.0427 1.0000 Uani
C9 C 0.50541(12) 0.1639(2) 0.58819(7) 0.0390 1.0000 Uani
C10 C 0.44733(10) 0.40333(18) 0.60231(6) 0.0319 1.0000 Uani
C11 C 0.41924(9) 0.40162(17) 0.68261(6) 0.0277 1.0000 Uani
C12 C 0.33351(11) 0.4715(2) 0.53222(6) 0.0364 1.0000 Uani
C15 C 0.16626(16) 0.7559(3) 0.48485(9) 0.0550 1.0000 Uani
H41 H 0.3924(15) 0.066(3) 0.8618(10) 0.0520 1.0000 Uiso
H42 H 0.4853(15) -0.048(3) 0.8143(9) 0.0520 1.0000 Uiso
H51 H 0.5878(14) 0.295(3) 0.8738(9) 0.0435 1.0000 Uiso
H52 H 0.4588(14) 0.458(3) 0.8374(8) 0.0435 1.0000 Uiso
H61 H 0.5920(13) 0.519(3) 0.7573(8) 0.0372 1.0000 Uiso
H71 H 0.6921(15) 0.095(3) 0.7799(9) 0.0474 1.0000 Uiso
H81 H 0.6594(15) -0.054(3) 0.6526(9) 0.0532 1.0000 Uiso
H91 H 0.4347(15) 0.044(3) 0.5688(9) 0.0498 1.0000 Uiso
H92 H 0.5412(15) 0.183(3) 0.5436(10) 0.0498 1.0000 Uiso
H101 H 0.5110(13) 0.534(3) 0.6051(8) 0.0397 1.0000 Uiso
H111 H 0.3805(12) 0.555(2) 0.6895(8) 0.0338 1.0000 Uiso
H151 H 0.1414(17) 0.894(3) 0.5046(11) 0.0613 1.0000 Uiso
H152 H 0.0930(18) 0.639(3) 0.4750(10) 0.0613 1.0000 Uiso
H153 H 0.1891(16) 0.776(3) 0.4352(11) 0.0613 1.0000 Uiso

loop_
_atom_site_aniso_label
_atom_site_aniso_U_11
_atom_site_aniso_U_22
_atom_site_aniso_U_33
_atom_site_aniso_U_23
_atom_site_aniso_U_13
_atom_site_aniso_U_12
O1 0.0318(4) 0.0422(4) 0.0380(4) -0.0057(3) 0.0084(3) -0.0076(3)
O3 0.0363(4) 0.0455(4) 0.0381(4) 0.0049(3) 0.0104(3) -0.0114(3)
O13 0.0585(5) 0.0569(5) 0.0338(4) -0.0111(4) 0.0133(4) -0.0083(4)
O14 0.0509(5) 0.0334(4) 0.0352(4) -0.0010(3) 0.0021(3) 0.0016(3)
C2 0.0279(4) 0.0293(4) 0.0345(5) -0.0037(4) 0.0125(4) -0.0013(4)
C4 0.0409(6) 0.0519(7) 0.0372(6) 0.0093(5) 0.0077(5) -0.0068(5)
C5 0.0322(5) 0.0429(6) 0.0334(5) -0.0024(4) 0.0062(4) -0.0006(4)
C6 0.0255(4) 0.0300(5) 0.0376(5) -0.0047(4) 0.0093(4) -0.0038(4)
C7 0.0280(5) 0.0383(6) 0.0521(7) -0.0029(5) 0.0125(5) 0.0027(4)
C8 0.0361(5) 0.0364(6) 0.0603(7) -0.0079(5) 0.0219(5) 0.0029(5)
C9 0.0423(6) 0.0365(5) 0.0453(6) -0.0109(5) 0.0237(5) -0.0039(5)
C10 0.0353(5) 0.0296(5) 0.0343(5) -0.0048(4) 0.0157(4) -0.0071(4)
C11 0.0274(4) 0.0255(4) 0.0315(5) -0.0039(4) 0.0108(4) -0.0015(4)
C12 0.0429(6) 0.0355(5) 0.0326(5) -0.0022(4) 0.0142(4) -0.0097(5)
C15 0.0588(8) 0.0535(8) 0.0408(6) 0.0012(6) -0.0027(6) 0.0064(7)

loop_
_atom_type_symbol
_atom_type_scat_dispersion_real
_atom_type_scat_dispersion_imag
_atom_type_scat_Cromer_Mann_a1
_atom_type_scat_Cromer_Mann_b1
_atom_type_scat_Cromer_Mann_a2
_atom_type_scat_Cromer_Mann_b2
_atom_type_scat_Cromer_Mann_a3
_atom_type_scat_Cromer_Mann_b3
_atom_type_scat_Cromer_Mann_a4
_atom_type_scat_Cromer_Mann_b4
_atom_type_scat_Cromer_Mann_c
_atom_type_scat_source
C 0.0033 0.0016 2.3100 20.8439 1.0200 10.2075 1.5886 0.5687 0.8650 51.6512 0.2156 'International Tables Vol C 4.2.6.8 and 6.1.1.4'
H 0.0000 0.0000 0.4930 10.5109 0.3229 26.1257 0.1402 3.1424 0.0408 57.7998 0.0030 'International Tables Vol C 4.2.6.8 and 6.1.1.4'
O 0.0106 0.0060 3.0485 13.2771 2.2868 5.7011 1.5463 0.3239 0.8670 32.9089 0.2508 'International Tables Vol C 4.2.6.8 and 6.1.1.4'

loop_
_exptl_crystal_face_index_h
_exptl_crystal_face_index_k
_exptl_crystal_face_index_l
_exptl_crystal_face_perp_dist
0 1 0 0.220
0 -1 0 0.220
1 0 1 0.020
-1 0 -1 0.030
-1 0 1 0.100
1 0 -1 0.040

loop_
_geom_angle_atom_site_label_1
_geom_angle_atom_site_label_2
_geom_angle_atom_site_label_3
_geom_angle
_geom_angle_publ_flag
C2 O3 C4 122.77(8) yes
C12 O14 C15 116.37(10) yes
O3 C2 O1 117.92(9) yes
O3 C2 C11 120.76(9) yes
O1 C2 C11 121.25(9) yes
O3 C4 C5 113.61(10) yes
O3 C4 H41 103.8(9) no
C5 C4 H41 113.3(9) no
O3 C4 H42 105.7(9) no
C5 C4 H42 110.4(9) no
H41 C4 H42 109.6(13) no
C4 C5 C6 109.73(9) yes
C4 C5 H51 106.2(8) no
C6 C5 H51 111.8(8) no
C4 C5 H52 110.2(9) no
C6 C5 H52 109.5(8) no
H51 C5 H52 109.4(12) no
C5 C6 C7 111.74(9) yes
C5 C6 C11 108.20(8) yes
C7 C6 C11 111.10(9) yes
C5 C6 H61 108.5(8) no
C7 C6 H61 109.3(8) no
C11 C6 H61 107.9(8) no
C6 C7 C8 123.50(11) yes
C6 C7 H71 117.1(9) no
C8 C7 H71 119.3(9) no
C7 C8 C9 124.06(10) yes
C7 C8 H81 120.7(9) no
C9 C8 H81 115.2(9) no
C8 C9 C10 111.92(9) yes
C8 C9 H91 111.7(9) no
C10 C9 H91 108.8(9) no
C8 C9 H92 110.9(9) no
C10 C9 H92 108.9(9) no
H91 C9 H92 104.4(13) no
C9 C10 C11 110.73(9) yes
C9 C10 C12 111.29(9) yes
C11 C10 C12 114.36(8) yes
C9 C10 H101 109.1(8) no
C11 C10 H101 106.8(8) no
C12 C10 H101 104.2(8) no
C10 C11 C6 110.34(8) yes
C10 C11 C2 109.62(8) yes
C6 C11 C2 113.80(8) yes
C10 C11 H111 109.0(7) no
C6 C11 H111 108.7(7) no
C2 C11 H111 105.2(7) no
C10 C12 O14 111.09(9) yes
C10 C12 O13 125.16(11) yes
O14 C12 O13 123.60(11) yes
O14 C15 H151 104.7(11) no
O14 C15 H152 109.5(10) no
H151 C15 H152 107.2(15) no
O14 C15 H153 111.1(10) no
H151 C15 H153 115.4(16) no
H152 C15 H153 108.7(14) no

loop_
_geom_bond_atom_site_label_1
_geom_bond_atom_site_label_2
_geom_bond_distance
_geom_bond_publ_flag
O1 C2 1.2094(13) yes
O3 C2 1.3367(13) yes
O3 C4 1.4549(14) yes
O13 C12 1.2092(14) yes
O14 C12 1.3420(14) yes
O14 C15 1.4397(15) yes
C2 C11 1.5231(13) yes
C4 C5 1.5065(17) yes
C4 H41 1.008(16) no
C4 H42 0.980(17) no
C5 C6 1.5232(16) yes
C5 H51 1.005(14) no
C5 H52 0.991(15) no
C6 C7 1.5085(15) yes
C6 C11 1.5304(14) yes
C6 H61 0.972(15) no
C7 C8 1.3267(18) yes
C7 H71 1.009(16) no
C8 C9 1.4954(18) yes
C8 H81 0.971(17) no
C9 C10 1.5254(14) yes
C9 H91 0.996(16) no
C9 H92 0.984(16) no
C10 C11 1.5381(14) yes
C10 C12 1.5098(15) yes
C10 H101 0.995(14) no
C11 H111 0.976(14) no
C15 H151 0.917(18) no
C15 H152 1.004(19) no
C15 H153 0.987(19) no

loop_
_geom_contact_atom_site_label_1
_geom_contact_atom_site_label_2
_geom_contact_distance
_geom_contact_site_symmetry_2
_geom_contact_publ_flag
O1 C4 3.229(2) 3_556 no
O1 O14 3.240(1) 1_545 no
O1 C15 3.302(2) 1_545 no
O1 O3 3.388(1) 3_556 no
O1 C5 3.582(2) 3_546 no
O3 C2 3.070(1) 3_546 no
O3 O3 3.2177(9) 3_556 no
O3 O3 3.2177(9) 3_546 no
O3 C11 3.402(2) 3_546 no
O13 C10 3.541(2) 2_666 no
O13 C5 3.576(1) 4_454 no
C2 C4 3.440(2) 3_556 no
C9 C9 3.577(2) 2_656 no

loop_
_geom_torsion_atom_site_label_1
_geom_torsion_atom_site_label_2
_geom_torsion_atom_site_label_3
_geom_torsion_atom_site_label_4
_geom_torsion
_geom_torsion_publ_flag
O1 C2 O3 C4 174.4(1) no
O1 C2 C11 C6 -163.2(1) no
O1 C2 C11 C10 -39.1(1) no
O3 C2 C11 C6 19.7(1) no
O3 C2 C11 C10 143.8(1) no
O3 C4 C5 C6 -51.5(1) no
O13 C12 O14 C15 2.3(2) no
O13 C12 C10 C9 -10.9(2) no
O13 C12 C10 C11 -137.3(1) no
O14 C12 C10 C9 173.3(1) no
O14 C12 C10 C11 46.9(1) no
C2 O3 C4 C5 24.5(2) no
C2 C11 C6 C5 -45.6(1) no
C2 C11 C6 C7 77.4(1) no
C2 C11 C10 C9 -64.1(1) no
C2 C11 C10 C12 62.6(1) no
C4 O3 C2 C11 -8.3(2) no
C4 C5 C6 C7 -60.9(1) no
C4 C5 C6 C11 61.7(1) no
C5 C6 C7 C8 136.6(1) no
C5 C6 C11 C10 -169.34(8) no
C6 C7 C8 C9 1.8(2) no
C6 C11 C10 C9 62.0(1) no
C6 C11 C10 C12 -171.33(8) no
C7 C6 C11 C10 -46.3(1) no
C7 C8 C9 C10 12.7(2) no
C8 C7 C6 C11 15.6(2) no
C8 C9 C10 C11 -43.7(1) no
C8 C9 C10 C12 -172.1(1) no
C10 C12 O14 C15 178.1(1) no
